data_7240096
loop_
_publ_author_name
'El-Emam, Ali A.'
'Saveeth Kumar, Elangovan'
'Janani, Krishnakumar'
'Al-Wahaibi, Lamya H.'
'Blacque, Olivier'
'El-Awady, Mohamed I.'
'Al-Shaalan, Nora H.'
'Percino, M. Judith'
'Thamotharan, Subbiah'

_publ_section_title
;
 Quantitative assessment of the nature of noncovalent interactions in
 N-substituted-5-(adamantan-1-yl)-1,3,4-thiadiazole-2-amines: insights
 from crystallographic and QTAIM analysis
;
_journal_issue 17
_journal_name_full 'RSC Advances'
_journal_page_first 9840
_journal_page_last 9853
_journal_paper_doi 10.1039/D0RA00733A
_journal_volume 10
_journal_year 2020
_chemical_formula_moiety 'C18 H20 Br N3 S'
_chemical_formula_sum 'C18 H20 Br N3 S'
_chemical_formula_weight 390.34
_space_group_crystal_system triclinic
_space_group_IT_number 2
_space_group_name_Hall '-P 1'
_space_group_name_H-M_alt 'P -1'
_atom_sites_solution_hydrogens mixed
_atom_sites_solution_primary dual
_audit_creation_date 2019-02-26
_audit_creation_method
;
Olex2 1.2
(compiled 2018.05.29 svn.r3508 for OlexSys, GUI svn.r5506)
;
_audit_update_record
;
2020-01-14 deposited with the CCDC.	2020-03-02 downloaded from the CCDC.
;
_cell_angle_alpha 110.417(2)
_cell_angle_beta 95.240(2)
_cell_angle_gamma 93.613(2)
_cell_formula_units_Z 2
_cell_length_a 6.7648(2)
_cell_length_b 11.4551(2)
_cell_length_c 11.4985(2)
_cell_measurement_reflns_used 12771
_cell_measurement_temperature 160(1)
_cell_measurement_theta_max 78.8960
_cell_measurement_theta_min 4.0940
_cell_volume 827.26(3)
_computing_cell_refinement 'CrysAlisPro 1.171.40.39a (Rigaku OD, 2019)'
_computing_data_collection 'CrysAlisPro 1.171.40.39a (Rigaku OD, 2019)'
_computing_data_reduction 'CrysAlisPro 1.171.40.39a (Rigaku OD, 2019)'
_computing_molecular_graphics 'Olex2 (Dolomanov et al., 2009)'
_computing_publication_material 'Olex2 (Dolomanov et al., 2009)'
_computing_structure_refinement 'ShelXL (Sheldrick, 2015b)'
_computing_structure_solution 'ShelXT (Sheldrick, 2015a)'
_diffrn_ambient_environment N~2~
_diffrn_ambient_temperature 160(1)
_diffrn_detector 'CCD plate'
_diffrn_detector_area_resol_mean 5.8140
_diffrn_detector_type 'Pilatus 200K'
_diffrn_measured_fraction_theta_full 1.000
_diffrn_measured_fraction_theta_max 0.999
_diffrn_measurement_details
;
List of Runs (angles in degrees, time in seconds):

  # Type    Start    End  Width  t~exp~   \w     \q     \k     \f   Frames
#--------------------------------------------------------------------------
  1  \w   -124.00 -38.00   0.50    0.25    --  -51.56 -57.00 120.00  172
  2  \w   -127.00 -82.00   0.50    0.25    --  -51.56 -99.00-180.00   90
  3  \w   -127.00 -82.00   0.50    0.25    --  -51.56 -99.00 120.00   90
  4  \w    -92.00  -9.00   0.50    0.25    --  -51.56 125.00-180.00  166
  5  \w    -27.00  26.00   0.50    0.25    --   51.56 -19.00 -60.00  106
  6  \w   -157.00 -71.00   0.50    0.25    --  -86.25 -61.00  60.00  172
  7  \w     35.00 105.00   0.50    0.25    --  107.75 -77.00 -90.00  140
  8  \w     99.00 178.00   0.50    0.25    --  107.75 111.00 150.00  158
  9  \w     93.00 178.00   0.50    0.25    --  107.75  61.00-120.00  170
 10  \w     31.00 112.00   0.50    0.25    --  107.75-111.00-150.00  162
 11  \w     86.00 178.00   0.50    0.25    --  107.75  77.00 -90.00  184
 12  \w     37.00  71.00   0.50    0.25    --  107.75 -61.00  30.00   68
 13  \w     31.00 112.00   0.50    0.25    --  107.75-111.00 120.00  162
 14  \w     31.00 112.00   0.50    0.25    --  107.75-111.00  90.00  162
 15  \w     37.00  71.00   0.50    0.25    --  107.75 -61.00 150.00   68
 16  \w     35.00 105.00   0.50    0.25    --  107.75 -77.00-150.00  140
 17  \w     37.00  71.00   0.50    0.25    --  107.75 -61.00  60.00   68
 18  \w     37.00  71.00   0.50    0.25    --  107.75 -61.00  90.00   68
 19  \w     30.00 124.00   0.50    0.25    --   51.56  77.00 -60.00  188
 20  \w     42.00 128.00   0.50    0.25    --   51.56  38.00-120.00  172
 21  \w   -120.00 -94.00   0.50    0.25    --  -54.56 -38.00  30.00   52
 22  \w    -76.00 -48.00   0.50    0.25    --  -54.56 -38.00  30.00   56
 23  \w    -37.00  -3.00   0.50    0.25    --  -54.56  38.00-180.00   68
 24  \w   -115.00 -82.00   0.50    0.25    --  -86.25-111.00 -30.00   66
 25  \w   -157.00-131.00   0.50    0.25    --  -86.25-111.00 -30.00   52
 26  \w     51.00  77.00   0.50    0.25    --  107.75 -77.00 150.00   52
 27  \w     37.00  63.00   0.50    0.25    --  107.75 -61.00-150.00   52
 28  \w     39.00  71.00   0.50    0.25    --  107.75 -61.00 -30.00   64
 29  \w     78.00 109.00   0.50    0.25    --  107.75-111.00  30.00   62
 30  \w     34.00  60.00   0.50    0.25    --  107.75-111.00  30.00   52
 31  \w    129.00 177.00   0.50    0.25    --  107.75  77.00 120.00   96
 32  \w     75.00 105.00   0.50    0.25    --  107.75 -94.00-150.00   60
 33  \w     75.00 108.00   0.50    0.25    --  107.75 -94.00 120.00   66
 34  \w    109.00 135.00   0.50    0.25    --  107.75  15.00-180.00   52
 35  \w     36.00  71.00   0.50    0.25    --  107.75 -94.00-150.00   70
 36  \w    137.00 163.00   0.50    0.25    --  107.75  15.00-180.00   52
 37  \w     86.00 117.00   0.50    0.25    --  107.75  77.00 120.00   62
 38  \w     32.00  68.00   0.50    0.25    --  107.75-111.00 -30.00   72
 39  \w     82.00 107.00   0.50    0.25    --  107.75-111.00 -30.00   50
 40  \w    121.00 172.00   0.50    0.25    --  107.75  15.00  60.00  102
 41  \w     87.00 113.00   0.50    0.25    --  107.75-112.00 -16.91   52
 42  \w    110.00 135.00   0.50    0.25    --  107.75 111.00 -60.00   50
 43  \w     31.00  81.00   0.50    0.25    --  107.75-112.00 -16.91  100
 44  \w   -127.00 -33.00   0.50    0.25    --  -54.56 -77.00-150.00  188
 45  \w   -127.00 -44.00   0.50    0.25    --  -54.56 -77.00 120.00  166
 46  \w   -127.00 -41.00   0.50    0.25    --  -54.56 -57.00   0.00  172
;
_diffrn_measurement_device 'four-circle diffractometer'
_diffrn_measurement_device_type 'XtaLAB Synergy, Dualflex, Pilatus 200K'
_diffrn_measurement_method '\w scans'
_diffrn_orient_matrix_type 'CrysAlisPro convention (1999,Acta A55,543-557)'
_diffrn_orient_matrix_UB_11 -0.0363154000
_diffrn_orient_matrix_UB_12 0.1349992000
_diffrn_orient_matrix_UB_13 0.0123138000
_diffrn_orient_matrix_UB_21 0.2174866000
_diffrn_orient_matrix_UB_22 0.0247806000
_diffrn_orient_matrix_UB_23 -0.0218877000
_diffrn_orient_matrix_UB_31 -0.0650032000
_diffrn_orient_matrix_UB_32 -0.0443715000
_diffrn_orient_matrix_UB_33 -0.1418147000
_diffrn_radiation_monochromator mirror
_diffrn_radiation_probe x-ray
_diffrn_radiation_type CuK\a
_diffrn_radiation_wavelength 1.54184
_diffrn_reflns_av_R_equivalents 0.0211
_diffrn_reflns_av_unetI/netI 0.0152
_diffrn_reflns_Laue_measured_fraction_full 1.000
_diffrn_reflns_Laue_measured_fraction_max 0.999
_diffrn_reflns_limit_h_max 8
_diffrn_reflns_limit_h_min -8
_diffrn_reflns_limit_k_max 14
_diffrn_reflns_limit_k_min -13
_diffrn_reflns_limit_l_max 12
_diffrn_reflns_limit_l_min -14
_diffrn_reflns_number 14178
_diffrn_reflns_point_group_measured_fraction_full 1.000
_diffrn_reflns_point_group_measured_fraction_max 0.999
_diffrn_reflns_theta_full 67.684
_diffrn_reflns_theta_max 74.503
_diffrn_reflns_theta_min 4.133
_diffrn_source 'micro-focus sealed X-ray tube'
_diffrn_source_type 'PhotonJet (Cu) X-ray Source'
_exptl_absorpt_coefficient_mu 4.574
_exptl_absorpt_correction_T_max 0.767
_exptl_absorpt_correction_T_min 0.461
_exptl_absorpt_correction_type analytical
_exptl_absorpt_process_details
;
CrysAlisPro 1.171.40.39a (Rigaku Oxford Diffraction, 2019)
Analytical numeric absorption correction using a multifaceted crystal
model based on expressions derived by R.C. Clark & J.S. Reid.
(Clark, R. C. & Reid, J. S. (1995). Acta Cryst. A51, 887-897)
Empirical absorption correction using spherical harmonics,
 implemented in SCALE3 ABSPACK scaling algorithm.
;
_exptl_crystal_colour colourless
_exptl_crystal_density_diffrn 1.567
_exptl_crystal_description needle
_exptl_crystal_F_000 400
_exptl_crystal_size_max 0.28
_exptl_crystal_size_mid 0.11
_exptl_crystal_size_min 0.08
_refine_diff_density_max 0.268
_refine_diff_density_min -0.512
_refine_diff_density_rms 0.054
_refine_ls_extinction_method none
_refine_ls_goodness_of_fit_ref 1.047
_refine_ls_hydrogen_treatment mixed
_refine_ls_matrix_type full
_refine_ls_number_parameters 212
_refine_ls_number_reflns 3385
_refine_ls_number_restraints 0
_refine_ls_restrained_S_all 1.047
_refine_ls_R_factor_all 0.0241
_refine_ls_R_factor_gt 0.0234
_refine_ls_shift/su_max 0.001
_refine_ls_shift/su_mean 0.000
_refine_ls_structure_factor_coef Fsqd
_refine_ls_weighting_details 'w=1/[\s^2^(Fo^2^)+(0.0324P)^2^+0.3959P] where P=(Fo^2^+2Fc^2^)/3'
_refine_ls_weighting_scheme calc
_refine_ls_wR_factor_gt 0.0610
_refine_ls_wR_factor_ref 0.0614
_reflns_Friedel_coverage 0.000
_reflns_number_gt 3269
_reflns_number_total 3385
_reflns_threshold_expression 'I > 2\s(I)'
_cod_data_source_file d0ra00733a2.cif
_cod_data_source_block emam06
_cod_depositor_comments 'Adding full bibliography for 7240094--7240096.cif.'
_cod_database_code 7240096
_shelx_shelxl_version_number 2018/3
_shelx_space_group_comment
;
The symmetry employed for this shelxl refinement is uniquely defined
by the following loop, which should always be used as a source of
symmetry information in preference to the above space-group names.
They are only intended as comments.
;
_shelx_estimated_absorpt_t_max 0.711
_shelx_estimated_absorpt_t_min 0.361
_olex2_refinement_description
;
1. Fixed Uiso
 At 1.2 times of:
  All C(H) groups, All C(H,H) groups
2.a Ternary CH refined with riding coordinates:
 C11(H11), C13(H13), C16(H16)
2.b Secondary CH2 refined with riding coordinates:
 C10(H10A,H10B), C12(H12A,H12B), C14(H14A,H14B), C15(H15A,H15B), C17(H17A,
 H17B), C18(H18A,H18B)
2.c Aromatic/amide H refined with riding coordinates:
 C2(H2), C3(H3), C5(H5), C6(H6)
;

loop_
_space_group_symop_operation_xyz
'x, y, z'
'-x, -y, -z'

loop_
_atom_site_label
_atom_site_type_symbol
_atom_site_fract_x
_atom_site_fract_y
_atom_site_fract_z
_atom_site_U_iso_or_equiv
_atom_site_adp_type
_atom_site_occupancy
_atom_site_site_symmetry_order
_atom_site_calc_flag
_atom_site_refinement_flags_posn
_atom_site_refinement_flags_adp
_atom_site_refinement_flags_occupancy
_atom_site_disorder_assembly
_atom_site_disorder_group
Br1 Br 0.83080(3) 0.90939(2) 0.06280(2) 0.03484(7) Uani 1 1 d . . . . .
C1 C 0.6416(2) 0.91064(15) 0.17562(15) 0.0281(3) Uani 1 1 d . . . . .
C2 C 0.6782(3) 0.85476(18) 0.26281(19) 0.0402(4) Uani 1 1 d . . . . .
H2 H 0.797804 0.816399 0.266985 0.048 Uiso 1 1 calc R . . . .
C3 C 0.5393(3) 0.85483(19) 0.34450(19) 0.0426(5) Uani 1 1 d . . . . .
H3 H 0.564356 0.816671 0.404934 0.051 Uiso 1 1 calc R . . . .
C4 C 0.3637(3) 0.91041(15) 0.33842(15) 0.0287(3) Uani 1 1 d . . . . .
C5 C 0.3326(2) 0.96962(15) 0.25186(15) 0.0277(3) Uani 1 1 d . . . . .
H5 H 0.215566 1.010715 0.249112 0.033 Uiso 1 1 calc R . . . .
C6 C 0.4703(2) 0.96913(15) 0.17009(14) 0.0275(3) Uani 1 1 d . . . . .
H6 H 0.447382 1.008644 0.110587 0.033 Uiso 1 1 calc R . . . .
C7 C 0.1853(3) 0.85647(15) 0.49791(15) 0.0291(3) Uani 1 1 d . . . . .
C8 C 0.1634(2) 0.73985(14) 0.63542(14) 0.0249(3) Uani 1 1 d . . . . .
C9 C 0.1911(2) 0.65911(14) 0.71389(14) 0.0236(3) Uani 1 1 d . . . . .
C10 C 0.2181(3) 0.52365(14) 0.63222(15) 0.0301(3) Uani 1 1 d . . . . .
H10A H 0.100522 0.488242 0.568475 0.036 Uiso 1 1 calc R . . . .
H10B H 0.337552 0.523089 0.588350 0.036 Uiso 1 1 calc R . . . .
C11 C 0.2423(3) 0.44329(15) 0.71399(16) 0.0320(3) Uani 1 1 d . . . . .
H11 H 0.257361 0.355313 0.659914 0.038 Uiso 1 1 calc R . . . .
C12 C 0.4281(3) 0.49572(17) 0.80901(17) 0.0354(4) Uani 1 1 d . . . . .
H12A H 0.547511 0.494570 0.765006 0.043 Uiso 1 1 calc R . . . .
H12B H 0.446189 0.443407 0.861149 0.043 Uiso 1 1 calc R . . . .
C13 C 0.4038(3) 0.63023(17) 0.89186(16) 0.0336(4) Uani 1 1 d . . . . .
H13 H 0.525120 0.664901 0.954377 0.040 Uiso 1 1 calc R . . . .
C14 C 0.3777(3) 0.71189(16) 0.81119(16) 0.0311(3) Uani 1 1 d . . . . .
H14A H 0.497257 0.713156 0.767863 0.037 Uiso 1 1 calc R . . . .
H14B H 0.363028 0.798887 0.865151 0.037 Uiso 1 1 calc R . . . .
C15 C 0.0588(3) 0.44431(16) 0.78295(17) 0.0352(4) Uani 1 1 d . . . . .
H15A H -0.061831 0.408920 0.721683 0.042 Uiso 1 1 calc R . . . .
H15B H 0.074642 0.391936 0.835189 0.042 Uiso 1 1 calc R . . . .
C16 C 0.0346(3) 0.57862(17) 0.86544(17) 0.0329(4) Uani 1 1 d . . . . .
H16 H -0.085190 0.579182 0.910448 0.039 Uiso 1 1 calc R . . . .
C17 C 0.0073(2) 0.65832(16) 0.78297(16) 0.0308(3) Uani 1 1 d . . . . .
H17A H -0.113227 0.623629 0.721529 0.037 Uiso 1 1 calc R . . . .
H17B H -0.011422 0.745075 0.835585 0.037 Uiso 1 1 calc R . . . .
C18 C 0.2203(3) 0.63148(17) 0.96042(16) 0.0362(4) Uani 1 1 d . . . . .
H18A H 0.236806 0.580356 1.013876 0.043 Uiso 1 1 calc R . . . .
H18B H 0.205405 0.718287 1.014763 0.043 Uiso 1 1 calc R . . . .
N1 N 0.2139(2) 0.91536(14) 0.41582(14) 0.0355(3) Uani 1 1 d . . . . .
H1 H 0.133(3) 0.967(2) 0.418(2) 0.045(6) Uiso 1 1 d . . . . .
N2 N 0.0319(2) 0.87837(14) 0.56178(15) 0.0376(4) Uani 1 1 d . . . . .
N3 N 0.0213(2) 0.81100(13) 0.64046(14) 0.0328(3) Uani 1 1 d . . . . .
S1 S 0.32987(6) 0.74907(3) 0.52987(3) 0.02671(9) Uani 1 1 d . . . . .

loop_
_atom_site_aniso_label
_atom_site_aniso_U_11
_atom_site_aniso_U_22
_atom_site_aniso_U_33
_atom_site_aniso_U_23
_atom_site_aniso_U_13
_atom_site_aniso_U_12
Br1 0.03241(11) 0.04313(12) 0.03416(11) 0.01760(8) 0.01322(7) 0.00608(7)
C1 0.0330(8) 0.0262(7) 0.0282(7) 0.0114(6) 0.0108(6) 0.0057(6)
C2 0.0433(10) 0.0429(10) 0.0531(11) 0.0324(9) 0.0240(9) 0.0252(8)
C3 0.0508(11) 0.0477(11) 0.0538(11) 0.0392(9) 0.0272(9) 0.0297(9)
C4 0.0377(9) 0.0255(7) 0.0307(8) 0.0156(6) 0.0141(7) 0.0132(6)
C5 0.0307(8) 0.0281(8) 0.0286(7) 0.0140(6) 0.0053(6) 0.0102(6)
C6 0.0324(8) 0.0290(8) 0.0251(7) 0.0143(6) 0.0040(6) 0.0041(6)
C7 0.0382(9) 0.0262(7) 0.0321(8) 0.0172(6) 0.0141(7) 0.0169(6)
C8 0.0313(8) 0.0230(7) 0.0247(7) 0.0119(6) 0.0077(6) 0.0085(6)
C9 0.0285(7) 0.0222(7) 0.0245(7) 0.0129(6) 0.0047(6) 0.0069(6)
C10 0.0428(9) 0.0240(7) 0.0268(7) 0.0124(6) 0.0021(7) 0.0111(7)
C11 0.0436(9) 0.0240(7) 0.0326(8) 0.0150(6) 0.0013(7) 0.0100(7)
C12 0.0316(8) 0.0443(10) 0.0439(9) 0.0312(8) 0.0040(7) 0.0123(7)
C13 0.0331(9) 0.0398(9) 0.0323(8) 0.0220(7) -0.0063(7) -0.0038(7)
C14 0.0337(8) 0.0309(8) 0.0315(8) 0.0169(7) -0.0010(7) -0.0034(6)
C15 0.0346(9) 0.0323(9) 0.0451(10) 0.0252(8) -0.0049(7) -0.0023(7)
C16 0.0316(8) 0.0392(9) 0.0394(9) 0.0266(7) 0.0097(7) 0.0070(7)
C17 0.0297(8) 0.0355(8) 0.0372(8) 0.0231(7) 0.0088(7) 0.0102(7)
C18 0.0491(10) 0.0370(9) 0.0284(8) 0.0191(7) 0.0049(7) 0.0034(8)
N1 0.0455(8) 0.0377(8) 0.0432(8) 0.0301(7) 0.0248(7) 0.0287(7)
N2 0.0486(9) 0.0388(8) 0.0464(8) 0.0322(7) 0.0268(7) 0.0274(7)
N3 0.0422(8) 0.0323(7) 0.0382(7) 0.0242(6) 0.0189(6) 0.0191(6)
S1 0.0328(2) 0.02824(19) 0.02855(19) 0.01797(15) 0.01122(15) 0.01544(15)

loop_
_atom_type_symbol
_atom_type_description
_atom_type_scat_dispersion_real
_atom_type_scat_dispersion_imag
_atom_type_scat_source
C C 0.0181 0.0091 'International Tables Vol C Tables 4.2.6.8 and 6.1.1.4'
H H 0.0000 0.0000 'International Tables Vol C Tables 4.2.6.8 and 6.1.1.4'
Br Br -0.6763 1.2805 'International Tables Vol C Tables 4.2.6.8 and 6.1.1.4'
N N 0.0311 0.0180 'International Tables Vol C Tables 4.2.6.8 and 6.1.1.4'
S S 0.3331 0.5567 'International Tables Vol C Tables 4.2.6.8 and 6.1.1.4'

loop_
_exptl_crystal_face_index_h
_exptl_crystal_face_index_k
_exptl_crystal_face_index_l
_exptl_crystal_face_perp_dist
0 -1 0 0.0481
0 1 0 0.0574
0 0 -1 0.0492
0 0 1 0.0328
-1 2 -5 0.0422
2 1 -2 0.1122
2 1 1 0.1036
3 -5 2 0.0723
2 -2 -1 0.0839
2 -2 1 0.0773
-3 2 -5 0.0978
0 -5 4 0.0494
0 1 -1 0.0451
-3 -5 3 0.0981

loop_
_geom_angle_atom_site_label_1
_geom_angle_atom_site_label_2
_geom_angle_atom_site_label_3
_geom_angle
_geom_angle_site_symmetry_1
_geom_angle_site_symmetry_3
_geom_angle_publ_flag
C2 C1 Br1 119.65(12) . . ?
C2 C1 C6 120.88(15) . . ?
C6 C1 Br1 119.47(12) . . ?
C1 C2 H2 120.2 . . ?
C1 C2 C3 119.62(16) . . ?
C3 C2 H2 120.2 . . ?
C2 C3 H3 119.8 . . ?
C2 C3 C4 120.39(16) . . ?
C4 C3 H3 119.8 . . ?
C3 C4 C5 118.96(15) . . ?
C3 C4 N1 125.01(14) . . ?
C5 C4 N1 116.00(14) . . ?
C4 C5 H5 119.7 . . ?
C6 C5 C4 120.69(14) . . ?
C6 C5 H5 119.7 . . ?
C1 C6 H6 120.3 . . ?
C5 C6 C1 119.41(14) . . ?
C5 C6 H6 120.3 . . ?
N1 C7 S1 127.31(12) . . ?
N2 C7 N1 119.46(14) . . ?
N2 C7 S1 113.22(11) . . ?
C9 C8 S1 122.30(11) . . ?
N3 C8 C9 124.60(14) . . ?
N3 C8 S1 113.07(11) . . ?
C8 C9 C10 111.11(12) . . ?
C8 C9 C14 110.09(13) . . ?
C8 C9 C17 109.35(12) . . ?
C10 C9 C14 108.32(13) . . ?
C17 C9 C10 109.08(13) . . ?
C17 C9 C14 108.85(13) . . ?
C9 C10 H10A 109.7 . . ?
C9 C10 H10B 109.7 . . ?
H10A C10 H10B 108.2 . . ?
C11 C10 C9 109.99(13) . . ?
C11 C10 H10A 109.7 . . ?
C11 C10 H10B 109.7 . . ?
C10 C11 H11 109.3 . . ?
C12 C11 C10 109.36(14) . . ?
C12 C11 H11 109.3 . . ?
C12 C11 C15 109.46(14) . . ?
C15 C11 C10 110.04(13) . . ?
C15 C11 H11 109.3 . . ?
C11 C12 H12A 109.9 . . ?
C11 C12 H12B 109.9 . . ?
C11 C12 C13 109.08(13) . . ?
H12A C12 H12B 108.3 . . ?
C13 C12 H12A 109.9 . . ?
C13 C12 H12B 109.9 . . ?
C12 C13 H13 109.3 . . ?
C12 C13 C14 109.94(14) . . ?
C14 C13 H13 109.3 . . ?
C18 C13 C12 109.70(14) . . ?
C18 C13 H13 109.3 . . ?
C18 C13 C14 109.13(14) . . ?
C9 C14 H14A 109.7 . . ?
C9 C14 H14B 109.7 . . ?
C13 C14 C9 109.89(13) . . ?
C13 C14 H14A 109.7 . . ?
C13 C14 H14B 109.7 . . ?
H14A C14 H14B 108.2 . . ?
C11 C15 H15A 109.8 . . ?
C11 C15 H15B 109.8 . . ?
H15A C15 H15B 108.2 . . ?
C16 C15 C11 109.54(13) . . ?
C16 C15 H15A 109.8 . . ?
C16 C15 H15B 109.8 . . ?
C15 C16 H16 109.5 . . ?
C15 C16 C17 109.18(14) . . ?
C17 C16 H16 109.5 . . ?
C18 C16 C15 109.23(14) . . ?
C18 C16 H16 109.5 . . ?
C18 C16 C17 109.97(14) . . ?
C9 C17 C16 110.09(13) . . ?
C9 C17 H17A 109.6 . . ?
C9 C17 H17B 109.6 . . ?
C16 C17 H17A 109.6 . . ?
C16 C17 H17B 109.6 . . ?
H17A C17 H17B 108.2 . . ?
C13 C18 H18A 109.8 . . ?
C13 C18 H18B 109.8 . . ?
C16 C18 C13 109.59(14) . . ?
C16 C18 H18A 109.8 . . ?
C16 C18 H18B 109.8 . . ?
H18A C18 H18B 108.2 . . ?
C4 N1 H1 116.1(16) . . ?
C7 N1 C4 131.10(14) . . ?
C7 N1 H1 112.6(16) . . ?
C7 N2 N3 112.85(13) . . ?
C8 N3 N2 113.54(13) . . ?
C7 S1 C8 87.31(7) . . ?

loop_
_geom_bond_atom_site_label_1
_geom_bond_atom_site_label_2
_geom_bond_distance
_geom_bond_site_symmetry_2
_geom_bond_publ_flag
Br1 C1 1.9009(16) . ?
C1 C2 1.378(2) . ?
C1 C6 1.382(2) . ?
C2 H2 0.9500 . ?
C2 C3 1.388(3) . ?
C3 H3 0.9500 . ?
C3 C4 1.390(2) . ?
C4 C5 1.395(2) . ?
C4 N1 1.400(2) . ?
C5 H5 0.9500 . ?
C5 C6 1.381(2) . ?
C6 H6 0.9500 . ?
C7 N1 1.358(2) . ?
C7 N2 1.312(2) . ?
C7 S1 1.7341(15) . ?
C8 C9 1.5093(19) . ?
C8 N3 1.291(2) . ?
C8 S1 1.7540(15) . ?
C9 C10 1.541(2) . ?
C9 C14 1.544(2) . ?
C9 C17 1.536(2) . ?
C10 H10A 0.9900 . ?
C10 H10B 0.9900 . ?
C10 C11 1.534(2) . ?
C11 H11 1.0000 . ?
C11 C12 1.527(2) . ?
C11 C15 1.532(3) . ?
C12 H12A 0.9900 . ?
C12 H12B 0.9900 . ?
C12 C13 1.531(3) . ?
C13 H13 1.0000 . ?
C13 C14 1.537(2) . ?
C13 C18 1.528(3) . ?
C14 H14A 0.9900 . ?
C14 H14B 0.9900 . ?
C15 H15A 0.9900 . ?
C15 H15B 0.9900 . ?
C15 C16 1.528(3) . ?
C16 H16 1.0000 . ?
C16 C17 1.536(2) . ?
C16 C18 1.526(3) . ?
C17 H17A 0.9900 . ?
C17 H17B 0.9900 . ?
C18 H18A 0.9900 . ?
C18 H18B 0.9900 . ?
N1 H1 0.83(2) . ?
N2 N3 1.3825(18) . ?

loop_
_geom_hbond_atom_site_label_D
_geom_hbond_atom_site_label_H
_geom_hbond_atom_site_label_A
_geom_hbond_distance_DH
_geom_hbond_distance_HA
_geom_hbond_distance_DA
_geom_hbond_angle_DHA
_geom_hbond_site_symmetry_A
_geom_hbond_publ_flag
C3 H3 S1 0.95 2.49 3.1867(18) 129.8 . yes
N1 H1 N2 0.83(2) 2.10(2) 2.9264(19) 170(2) 2_576 yes
